data_7154819
loop_
_publ_author_name
'Kim, Eunsun'
'Felouat, Abdellah'
'Zaborova, Elena'
'Ribierre, Jean-Charles'
'Wu, Jeong Weon'
'Senatore, S\'ebastien'
'Matthews, C\'edric'
'Lenne, Pierre-Fran\,cois'
'Baffert, Carole'
'Karapetyan, Artak'
'Giorgi, Michel'
'Jacquemin, Denis'
'Ponce-Vargas, Miguel'
'Guennic, Boris Le'
'Fages, Fr\'ed\'eric'
'D'Al\'eo, Anthony'

_publ_section_title
;
 Borondifluoride complexes of hemicurcuminoids as bio-inspired push-pull
 dyes for bioimaging.
;
_journal_issue 4
_journal_name_full 'Organic &amp; biomolecular chemistry'
_journal_page_first 1311
_journal_page_last 1324
_journal_paper_doi 10.1039/c5ob02295a
_journal_volume 14
_journal_year 2016
_chemical_compound_source 'synthesis as described'
_chemical_formula_moiety 'C25 H21 B1 F2 O2'
_chemical_formula_sum 'C25 H21 B F2 O2'
_chemical_formula_weight 402.23
_chemical_melting_point 424.1(10)
_chemical_name_systematic (E)-2,2-difluoro-4-isobutyl-6-(2-(pyren-1-yl)vinyl)-2H-1,3,2-dioxaborinin-1-ium-2-uide
_space_group_IT_number 14
_symmetry_cell_setting monoclinic
_symmetry_Int_Tables_number 14
_symmetry_space_group_name_Hall '-P 2ybc'
_symmetry_space_group_name_H-M 'P 1 21/c 1'
_atom_sites_solution_hydrogens geom
_audit_conform_dict_location ftp://ftp.iucr.org/pub/cif_core.dic
_audit_conform_dict_name cif_core.dic
_audit_conform_dict_version 2.4.3
_audit_creation_date 2013-10-07T14:33:41-00:00
_audit_creation_method 'WinGX routine CIF_UPDATE'
_audit_update_record
;
2015-10-18 deposited with the CCDC.
2015-12-01 downloaded from the CCDC.
;
_cell_angle_alpha 90
_cell_angle_beta 117.760(1)
_cell_angle_gamma 90
_cell_formula_units_Z 4
_cell_length_a 11.5387(4)
_cell_length_b 9.8453(4)
_cell_length_c 19.8519(9)
_cell_measurement_reflns_used 19127
_cell_measurement_temperature 293(2)
_cell_measurement_theta_max 29.022
_cell_measurement_theta_min 2.246
_cell_measurement_wavelength 0.71073
_cell_volume 1995.65(14)
_computing_molecular_graphics 'Ortep-3 for Windows (Farrugia, 1997)'
_computing_publication_material 'WinGX publication routines (Farrugia, 1999)'
_computing_structure_refinement 'SHELXL-2013 (Sheldrick, 2013)'
_computing_structure_solution 'SHELXS-97 (Sheldrick, 2008)'
_diffrn_ambient_temperature 293(2)
_diffrn_measured_fraction_theta_full 0.997
_diffrn_measured_fraction_theta_max 0.965
_diffrn_measurement_device_type KappaCCD
_diffrn_measurement_method 'Omega + Phi scan'
_diffrn_radiation_probe x-ray
_diffrn_radiation_type MoK\a
_diffrn_radiation_wavelength 0.71073
_diffrn_reflns_av_R_equivalents 0.0840
_diffrn_reflns_laue_measured_fraction_full 0.997
_diffrn_reflns_laue_measured_fraction_max 0.965
_diffrn_reflns_limit_h_max 15
_diffrn_reflns_limit_h_min 0
_diffrn_reflns_limit_k_max 12
_diffrn_reflns_limit_k_min 0
_diffrn_reflns_limit_l_max 23
_diffrn_reflns_limit_l_min -24
_diffrn_reflns_number 19127
_diffrn_reflns_point_group_measured_fraction_full 0.997
_diffrn_reflns_point_group_measured_fraction_max 0.965
_diffrn_reflns_theta_full 26
_diffrn_reflns_theta_max 29.022
_diffrn_reflns_theta_min 2.246
_diffrn_standards_number 0
_exptl_absorpt_coefficient_mu 0.095
_exptl_absorpt_correction_T_max 0.992
_exptl_absorpt_correction_T_min 0.991
_exptl_absorpt_correction_type multi-scan
_exptl_absorpt_process_details
;
 R.H. Blessing, Acta Cryst. (1995), A51, 33-38
;
_exptl_crystal_colour red
_exptl_crystal_density_diffrn 1.339
_exptl_crystal_density_method 'not measured'
_exptl_crystal_description prism
_exptl_crystal_F_000 840
_exptl_crystal_recrystallization_method 'Re-crystallisation from solvent: ethylacetate'
_exptl_crystal_size_max 0.3
_exptl_crystal_size_mid 0.18
_exptl_crystal_size_min 0.04
_refine_diff_density_max 0.434
_refine_diff_density_min -0.47
_refine_diff_density_rms 0.05
_refine_ls_extinction_method none
_refine_ls_goodness_of_fit_ref 0.976
_refine_ls_hydrogen_treatment noref
_refine_ls_matrix_type full
_refine_ls_number_constraints 0
_refine_ls_number_parameters 271
_refine_ls_number_reflns 5138
_refine_ls_number_restraints 12
_refine_ls_restrained_S_all 1.003
_refine_ls_R_factor_all 0.2017
_refine_ls_R_factor_gt 0.0796
_refine_ls_shift/su_max 0
_refine_ls_shift/su_mean 0
_refine_ls_structure_factor_coef Fsqd
_refine_ls_weighting_details 'w=1/[\s^2^(Fo^2^)+(0.1198P)^2^] where P=(Fo^2^+2Fc^2^)/3'
_refine_ls_weighting_scheme calc
_refine_ls_wR_factor_gt 0.2015
_refine_ls_wR_factor_ref 0.2477
_reflns_number_gt 2092
_reflns_number_total 5138
_reflns_threshold_expression 'I > 2\s(I)'
_cod_data_source_file c5ob02295a2.cif
_cod_data_source_block ad762
_cod_depositor_comments
;
The following automatic conversions were performed:

'_chemical_melting_point' value '150-152\%C' was changed to
'424.1(10)' - it was converted from degrees Celsius(C) to Kelvins(K),
the average value was taken and precision was estimated.

Automatic conversion script
Id: cif_fix_values 4268 2015-11-12 08:31:59Z antanas 

 Adding full bibliography for 7154817--7154821.cif.
;
_cod_original_sg_symbol_H-M 'P 21/c'
_cod_original_formula_sum 'C25 H21 B1 F2 O2'
_cod_database_code 7154819
_audit_block_doi 10.5517/cc11g2cy

loop_
_symmetry_equiv_pos_as_xyz
'x, y, z'
'-x, y+1/2, -z+1/2'
'-x, -y, -z'
'x, -y-1/2, z-1/2'

loop_
_atom_site_label
_atom_site_type_symbol
_atom_site_fract_x
_atom_site_fract_y
_atom_site_fract_z
_atom_site_U_iso_or_equiv
_atom_site_adp_type
_atom_site_occupancy
_atom_site_calc_flag
C1 C -0.1023(4) -0.1274(3) -1.11826(19) 0.0717(9) Uani 1 d
H1A H -0.1871 -0.0833 -1.1443 0.086 Uiso 1 calc
H1B H -0.0381 -0.057 -1.092 0.086 Uiso 1 calc
C2 C -0.1051(3) -0.2196(3) -1.06020(17) 0.0545(7) Uani 1 d
C3 C -0.2108(3) -0.2995(3) -1.07318(17) 0.0587(8) Uani 1 d
H3 H -0.2871 -0.2924 -1.1192 0.07 Uiso 1 calc
C4 C -0.2057(3) -0.3903(2) -1.01896(17) 0.0494(7) Uani 1 d
C5 C -0.3142(3) -0.4803(3) -1.03448(17) 0.0582(8) Uani 1 d
H5 H -0.387 -0.4765 -1.0823 0.07 Uiso 1 calc
C6 C -0.3156(3) -0.5679(3) -0.98430(17) 0.0544(7) Uani 1 d
H6 H -0.2422 -0.5685 -0.9367 0.065 Uiso 1 calc
C7 C -0.4189(3) -0.6632(2) -0.99537(16) 0.0514(7) Uani 1 d
C8 C -0.5247(3) -0.6830(3) -1.06784(18) 0.0608(8) Uani 1 d
H8 H -0.5286 -0.6318 -1.1082 0.073 Uiso 1 calc
C9 C -0.6230(3) -0.7752(3) -1.08175(18) 0.0630(8) Uani 1 d
H9 H -0.6915 -0.7846 -1.1308 0.076 Uiso 1 calc
C10 C -0.6208(3) -0.8543(3) -1.02322(17) 0.0532(7) Uani 1 d
C11 C -0.7197(3) -0.9529(3) -1.0358(2) 0.0640(8) Uani 1 d
H11 H -0.7882 -0.9647 -1.0847 0.077 Uiso 1 calc
C12 C -0.7160(3) -1.0290(3) -0.9786(2) 0.0662(9) Uani 1 d
H12 H -0.7817 -1.0926 -0.9888 0.079 Uiso 1 calc
C13 C -0.6138(3) -1.0143(3) -0.90281(19) 0.0596(8) Uani 1 d
C14 C -0.6075(3) -1.0921(3) -0.8421(2) 0.0739(10) Uani 1 d
H14 H -0.672 -1.1565 -0.8511 0.089 Uiso 1 calc
C15 C -0.5078(4) -1.0748(4) -0.7698(2) 0.0832(11) Uani 1 d
H15 H -0.5059 -1.1268 -0.7302 0.1 Uiso 1 calc
C16 C -0.4100(3) -0.9808(3) -0.7551(2) 0.0733(9) Uani 1 d
H16 H -0.3431 -0.9702 -0.7057 0.088 Uiso 1 calc
C17 C -0.4104(3) -0.9019(3) -0.81309(17) 0.0574(8) Uani 1 d
C18 C -0.3105(3) -0.8046(3) -0.80006(18) 0.0613(8) Uani 1 d
H18 H -0.2415 -0.7943 -0.7512 0.074 Uiso 1 calc
C19 C -0.3138(3) -0.7270(3) -0.85728(17) 0.0583(8) Uani 1 d
H19 H -0.2479 -0.6633 -0.8463 0.07 Uiso 1 calc
C20 C -0.4158(3) -0.7397(2) -0.93446(16) 0.0467(7) Uani 1 d
C21 C -0.5169(3) -0.8366(2) -0.94844(17) 0.0495(7) Uani 1 d
C22 C -0.5144(3) -0.9168(2) -0.88850(17) 0.0507(7) Uani 1 d
C23 C -0.0734(8) -0.1852(4) -1.1741(3) 0.1534(19) Uani 1 d
H23 H 0.0217 -0.1809 -1.1424 0.184 Uiso 1 calc
C24 C -0.0764(7) -0.0819(4) -1.2330(3) 0.156(2) Uani 1 d
H24A H -0.0329 -0.1197 -1.2598 0.234 Uiso 1 calc
H24B H -0.0325 -0.0002 -1.2075 0.234 Uiso 1 calc
H24C H -0.1656 -0.0615 -1.2685 0.234 Uiso 1 calc
C25 C -0.0742(5) -0.3193(4) -1.1940(3) 0.1140(15) Uani 1 d
H25A H -0.0464 -0.3753 -1.1495 0.171 Uiso 1 calc
H25B H -0.0155 -0.3313 -1.2154 0.171 Uiso 1 calc
H25C H -0.1612 -0.3447 -1.2308 0.171 Uiso 1 calc
B1 B 0.0101(4) -0.3047(3) -0.9301(2) 0.0609(9) Uani 1 d
O1 O -0.0001(2) -0.2221(2) -0.99559(13) 0.0723(7) Uani 1 d
O2 O -0.1033(2) -0.3976(2) -0.95352(12) 0.0679(6) Uani 1 d
F1 F 0.0122(2) -0.21786(18) -0.87600(11) 0.0867(6) Uani 1 d
F2 F 0.12105(18) -0.37821(19) -0.90302(12) 0.0868(6) Uani 1 d

loop_
_atom_site_aniso_label
_atom_site_aniso_U_11
_atom_site_aniso_U_22
_atom_site_aniso_U_33
_atom_site_aniso_U_23
_atom_site_aniso_U_13
_atom_site_aniso_U_12
C1 0.088(2) 0.0625(18) 0.074(2) 0.0024(16) 0.046(2) -0.0104(16)
C2 0.064(2) 0.0466(16) 0.0573(19) -0.0045(13) 0.0317(17) -0.0088(13)
C3 0.0600(19) 0.0557(16) 0.0542(18) 0.0023(14) 0.0213(15) -0.0079(13)
C4 0.0549(18) 0.0459(14) 0.0526(18) -0.0038(12) 0.0295(15) -0.0023(12)
C5 0.060(2) 0.0568(17) 0.0629(19) -0.0067(14) 0.0325(16) -0.0114(13)
C6 0.0528(17) 0.0544(16) 0.0565(18) -0.0017(13) 0.0259(15) -0.0061(13)
C7 0.0529(18) 0.0459(15) 0.0553(19) -0.0038(12) 0.0251(16) -0.0039(12)
C8 0.066(2) 0.0603(17) 0.060(2) -0.0005(14) 0.0322(18) -0.0087(14)
C9 0.060(2) 0.0651(19) 0.0566(19) -0.0090(15) 0.0209(16) -0.0099(14)
C10 0.0506(17) 0.0485(15) 0.0595(19) -0.0100(13) 0.0248(15) -0.0029(12)
C11 0.0533(19) 0.0579(17) 0.076(2) -0.0103(16) 0.0257(17) -0.0098(14)
C12 0.054(2) 0.0528(17) 0.090(3) -0.0070(16) 0.0315(19) -0.0118(13)
C13 0.0509(18) 0.0502(16) 0.082(2) 0.0021(14) 0.0341(17) -0.0014(12)
C14 0.062(2) 0.068(2) 0.099(3) 0.0136(18) 0.044(2) -0.0088(15)
C15 0.078(3) 0.086(2) 0.081(3) 0.025(2) 0.033(2) -0.0044(18)
C16 0.069(2) 0.080(2) 0.068(2) 0.0192(17) 0.0300(18) -0.0040(17)
C17 0.0484(18) 0.0610(18) 0.064(2) 0.0055(14) 0.0266(16) 0.0005(13)
C18 0.0534(19) 0.0735(19) 0.0531(19) -0.0003(15) 0.0214(16) -0.0054(14)
C19 0.0449(17) 0.0660(18) 0.062(2) -0.0024(15) 0.0235(15) -0.0118(13)
C20 0.0447(16) 0.0457(14) 0.0525(17) -0.0034(12) 0.0248(14) -0.0013(11)
C21 0.0478(17) 0.0427(14) 0.0604(19) -0.0031(12) 0.0274(15) 0.0004(11)
C22 0.0448(16) 0.0452(15) 0.0648(19) 0.0003(13) 0.0279(15) 0.0003(11)
C23 0.337(6) 0.065(2) 0.127(3) 0.003(2) 0.166(4) -0.008(3)
C24 0.322(7) 0.081(3) 0.111(3) 0.006(2) 0.139(4) -0.029(3)
C25 0.184(4) 0.081(3) 0.122(3) 0.005(2) 0.108(3) 0.021(3)
B1 0.061(2) 0.0570(19) 0.063(2) 0.0006(17) 0.0277(19) -0.0042(16)
O1 0.0607(15) 0.0778(14) 0.0693(15) 0.0070(11) 0.0227(12) -0.0223(10)
O2 0.0633(14) 0.0702(13) 0.0592(14) 0.0120(10) 0.0193(12) -0.0144(10)
F1 0.1042(16) 0.0752(12) 0.0818(14) -0.0109(10) 0.0444(13) -0.0084(10)
F2 0.0651(13) 0.0817(12) 0.1060(16) 0.0123(11) 0.0333(11) 0.0075(10)

loop_
_atom_type_symbol
_atom_type_description
_atom_type_scat_dispersion_real
_atom_type_scat_dispersion_imag
_atom_type_scat_source
C C 0.0033 0.0016 'International Tables Vol C Tables 4.2.6.8 and 6.1.1.4'
H H 0 0 'International Tables Vol C Tables 4.2.6.8 and 6.1.1.4'
B B 0.0013 0.0007 'International Tables Vol C Tables 4.2.6.8 and 6.1.1.4'
O O 0.0106 0.006 'International Tables Vol C Tables 4.2.6.8 and 6.1.1.4'
F F 0.0171 0.0103 'International Tables Vol C Tables 4.2.6.8 and 6.1.1.4'

loop_
_geom_angle_atom_site_label_1
_geom_angle_atom_site_label_2
_geom_angle_atom_site_label_3
_geom_angle
C23 C1 C2 117.4(3)
C23 C1 H1A 107.9
C2 C1 H1A 107.9
C23 C1 H1B 107.9
C2 C1 H1B 107.9
H1A C1 H1B 107.2
O1 C2 C3 121.1(3)
O1 C2 C1 115.8(3)
C3 C2 C1 123.1(3)
C2 C3 C4 121.0(3)
C2 C3 H3 119.5
C4 C3 H3 119.5
O2 C4 C3 120.6(3)
O2 C4 C5 118.5(2)
C3 C4 C5 120.9(3)
C6 C5 C4 123.5(3)
C6 C5 H5 118.2
C4 C5 H5 118.2
C5 C6 C7 127.2(3)
C5 C6 H6 116.4
C7 C6 H6 116.4
C8 C7 C20 117.9(2)
C8 C7 C6 120.5(3)
C20 C7 C6 121.6(3)
C9 C8 C7 122.7(3)
C9 C8 H8 118.6
C7 C8 H8 118.6
C8 C9 C10 120.7(3)
C8 C9 H9 119.7
C10 C9 H9 119.7
C9 C10 C21 118.9(2)
C9 C10 C11 122.2(3)
C21 C10 C11 118.9(3)
C12 C11 C10 121.5(3)
C12 C11 H11 119.3
C10 C11 H11 119.3
C11 C12 C13 121.5(3)
C11 C12 H12 119.3
C13 C12 H12 119.3
C14 C13 C22 119.0(3)
C14 C13 C12 122.7(3)
C22 C13 C12 118.4(3)
C15 C14 C13 121.0(3)
C15 C14 H14 119.5
C13 C14 H14 119.5
C14 C15 C16 120.6(3)
C14 C15 H15 119.7
C16 C15 H15 119.7
C15 C16 C17 120.9(3)
C15 C16 H16 119.6
C17 C16 H16 119.6
C16 C17 C22 119.4(3)
C16 C17 C18 122.4(3)
C22 C17 C18 118.2(3)
C19 C18 C17 121.4(3)
C19 C18 H18 119.3
C17 C18 H18 119.3
C18 C19 C20 122.3(3)
C18 C19 H19 118.9
C20 C19 H19 118.9
C7 C20 C21 119.8(3)
C7 C20 C19 123.2(2)
C21 C20 C19 117.0(2)
C22 C21 C10 119.1(2)
C22 C21 C20 120.8(3)
C10 C21 C20 120.0(3)
C21 C22 C13 120.7(3)
C21 C22 C17 120.2(2)
C13 C22 C17 119.1(3)
C25 C23 C1 129.6(4)
C25 C23 C24 114.9(4)
C1 C23 C24 113.5(3)
C25 C23 H23 94.7
C1 C23 H23 94.7
C24 C23 H23 94.7
C23 C24 H24A 109.5
C23 C24 H24B 109.5
H24A C24 H24B 109.5
C23 C24 H24C 109.5
H24A C24 H24C 109.5
H24B C24 H24C 109.5
C23 C25 H25A 109.5
C23 C25 H25B 109.5
H25A C25 H25B 109.5
C23 C25 H25C 109.5
H25A C25 H25C 109.5
H25B C25 H25C 109.5
F2 B1 F1 110.9(3)
F2 B1 O2 109.3(3)
F1 B1 O2 108.8(3)
F2 B1 O1 108.4(3)
F1 B1 O1 108.1(3)
O2 B1 O1 111.3(3)
C2 O1 B1 122.2(2)
C4 O2 B1 122.9(2)

loop_
_geom_bond_atom_site_label_1
_geom_bond_atom_site_label_2
_geom_bond_distance
C1 C23 1.417(5)
C1 C2 1.479(4)
C1 H1A 0.97
C1 H1B 0.97
C2 O1 1.291(3)
C2 C3 1.372(4)
C3 C4 1.379(4)
C3 H3 0.93
C4 O2 1.288(3)
C4 C5 1.445(4)
C5 C6 1.323(4)
C5 H5 0.93
C6 C7 1.451(4)
C6 H6 0.93
C7 C8 1.401(4)
C7 C20 1.411(4)
C8 C9 1.377(4)
C8 H8 0.93
C9 C10 1.389(4)
C9 H9 0.93
C10 C21 1.419(4)
C10 C11 1.428(4)
C11 C12 1.344(4)
C11 H11 0.93
C12 C13 1.422(4)
C12 H12 0.93
C13 C14 1.401(4)
C13 C22 1.419(4)
C14 C15 1.368(5)
C14 H14 0.93
C15 C16 1.381(5)
C15 H15 0.93
C16 C17 1.386(4)
C16 H16 0.93
C17 C22 1.424(4)
C17 C18 1.427(4)
C18 C19 1.355(4)
C18 H18 0.93
C19 C20 1.438(4)
C19 H19 0.93
C20 C21 1.430(4)
C21 C22 1.417(4)
C23 C25 1.377(5)
C23 C24 1.538(5)
C23 H23 0.98
C24 H24A 0.96
C24 H24B 0.96
C24 H24C 0.96
C25 H25A 0.96
C25 H25B 0.96
C25 H25C 0.96
B1 F2 1.346(4)
B1 F1 1.364(4)
B1 O2 1.483(4)
B1 O1 1.491(4)
